data_2201271
loop_
_publ_author_name
'Calmuschi, Beatrice'
'Kalf, Irmgard'
'Kirch, Monika'
'Thamer, Katja'
'Englert, Ulli'

_publ_section_title
;Co(dmgH)~2~(NO~2~)[C~6~H~3~(CH~3~)~2~NH~2~]--Co(dmgH)~2~(NO~2~)(C~6~H~3~Cl~2~NH~2~)
 cocrystal
;
_journal_issue 8
_journal_name_full 'Acta Crystallographica Section E'
_journal_page_first m402
_journal_page_last m403
_journal_paper_doi 10.1107/S160053680201187X
_journal_volume 58
_journal_year 2002
_chemical_formula_iupac '[Co (N1 O2) (C4 H7 N2 O2)2 (C7 H8 Cl1 N1)]'
_chemical_formula_sum 'C15 H22 Cl Co N6 O6'
_chemical_formula_weight 476.77
_chemical_name_systematic
;
(3,4-dimethylaniline)bis(dimethylglyoximato)nitrocobalt(III)--
(3,4-dichloroaniline)bis(dimethylglyoximato)nitrocobalt(III)
cocrystal
;
_space_group_IT_number 2
_symmetry_cell_setting triclinic
_symmetry_space_group_name_Hall '-P 1'
_symmetry_space_group_name_H-M 'P -1'
_atom_sites_solution_hydrogens geom
_atom_sites_solution_primary direct
_atom_sites_solution_secondary difmap
_audit_creation_method SHELXL-97
_cell_angle_alpha 116.95(3)
_cell_angle_beta 91.45(3)
_cell_angle_gamma 96.00(3)
_cell_formula_units_Z 2
_cell_length_a 7.0400(14)
_cell_length_b 11.890(2)
_cell_length_c 13.104(3)
_cell_measurement_reflns_used 10332
_cell_measurement_temperature 293(2)
_cell_measurement_theta_max 28.63
_cell_measurement_theta_min 2.26
_cell_volume 969.1(4)
_computing_cell_refinement SMART
_computing_data_collection 'SMART (Bruker, 2001)'
_computing_data_reduction 'SAINT (Bruker, 1999)'
_computing_molecular_graphics 'PLATON (Spek, 1990)'
_computing_publication_material SHELXL97
_computing_structure_refinement 'SHELXL97 (Sheldrick, 1997)'
_computing_structure_solution 'SHELXS97 (Sheldrick, 1997)'
_diffrn_ambient_temperature 293(2)
_diffrn_measured_fraction_theta_full .974
_diffrn_measured_fraction_theta_max .974
_diffrn_measurement_device_type 'Bruker CCD area-detector'
_diffrn_measurement_method \w
_diffrn_radiation_monochromator graphite
_diffrn_radiation_source 'fine-focus sealed tube'
_diffrn_radiation_type MoK\a
_diffrn_radiation_wavelength 0.71073
_diffrn_reflns_av_R_equivalents 0.0452
_diffrn_reflns_av_sigmaI/netI 0.0995
_diffrn_reflns_limit_h_max 9
_diffrn_reflns_limit_h_min -9
_diffrn_reflns_limit_k_max 15
_diffrn_reflns_limit_k_min -15
_diffrn_reflns_limit_l_max 17
_diffrn_reflns_limit_l_min -17
_diffrn_reflns_number 10330
_diffrn_reflns_theta_full 28.64
_diffrn_reflns_theta_max 28.64
_diffrn_reflns_theta_min 1.94
_exptl_absorpt_coefficient_mu 1.070
_exptl_absorpt_correction_T_max 0.9686
_exptl_absorpt_correction_T_min 0.5660
_exptl_absorpt_correction_type empirical
_exptl_absorpt_process_details '(SADABS; Sheldrick, 1996)'
_exptl_crystal_colour brown
_exptl_crystal_density_diffrn 1.634
_exptl_crystal_density_method 'not measured'
_exptl_crystal_description rod
_exptl_crystal_F_000 492
_exptl_crystal_size_max 0.6
_exptl_crystal_size_mid 0.12
_exptl_crystal_size_min 0.03
_refine_diff_density_max .693
_refine_diff_density_min -.521
_refine_ls_extinction_method none
_refine_ls_goodness_of_fit_ref 1.013
_refine_ls_hydrogen_treatment constr
_refine_ls_matrix_type full
_refine_ls_number_parameters 268
_refine_ls_number_reflns 4855
_refine_ls_number_restraints 0
_refine_ls_restrained_S_all 1.013
_refine_ls_R_factor_all 0.1004
_refine_ls_R_factor_gt 0.0619
_refine_ls_shift/su_max 0.014
_refine_ls_shift/su_mean 0.000
_refine_ls_structure_factor_coef Fsqd
_refine_ls_weighting_details 'w = 1/[\s^2^(Fo^2^)+(0.084P)^2^+0.4P] where P = (Fo^2^+2Fc^2^)/3'
_refine_ls_weighting_scheme calc
_refine_ls_wR_factor_gt 0.1470
_refine_ls_wR_factor_ref 0.1672
_reflns_number_gt 3246
_reflns_number_total 4855
_reflns_threshold_expression I>2\s(I)
_cod_data_source_file bt6159.cif
_cod_data_source_block I
_cod_depositor_comments
;
The following automatic conversions were performed:

'_refine_ls_weighting_scheme' value 'calc w =
1/[\s^2^(Fo^2^)+(0.084P)^2^+0.4P] where P = (Fo^2^+2Fc^2^)/3' was
changed to 'calc'. New tag '_refine_ls_weighting_details' was
created. The value of the new tag was set to 'w =
1/[\s^2^(Fo^2^)+(0.084P)^2^+0.4P] where P = (Fo^2^+2Fc^2^)/3'.

Automatic conversion script
Id: cif_fix_values 3143 2015-03-26 13:38:13Z robertas 
;
_cod_original_cell_volume 969.1(3)
_cod_database_code 2201271
_cod_database_fobs_code 2201271

loop_
_symmetry_equiv_pos_as_xyz
'x, y, z'
'-x, -y, -z'

loop_
_atom_site_label
_atom_site_fract_x
_atom_site_fract_y
_atom_site_fract_z
_atom_site_U_iso_or_equiv
_atom_site_adp_type
_atom_site_calc_flag
_atom_site_refinement_flags
_atom_site_occupancy
_atom_site_disorder_assembly
_atom_site_disorder_group
_atom_site_type_symbol
Co 0.42353(8) 0.29144(5) 0.16699(4) 0.03448(18) Uani d . 1 . . Co
N1 0.3042(5) 0.1208(3) 0.1112(3) 0.0408(8) Uani d . 1 . . N
N2 0.3478(5) 0.2992(3) 0.3067(3) 0.0377(7) Uani d . 1 . . N
N3 0.5504(5) 0.4596(3) 0.2238(3) 0.0404(8) Uani d . 1 . . N
N4 0.5097(5) 0.2818(3) 0.0285(3) 0.0413(8) Uani d . 1 . . N
N5 0.1838(5) 0.3393(3) 0.1409(3) 0.0462(8) Uani d . 1 . . N
N6 0.6810(5) 0.2369(3) 0.1889(3) 0.0428(8) Uani d . 1 . . N
H6A 0.6887 0.1562 0.1256 0.056 Uiso calc R 1 . . H
H6B 0.7789 0.2954 0.1842 0.056 Uiso calc R 1 . . H
O3 0.5561(5) 0.5450(3) 0.3332(2) 0.0532(8) Uani d . 1 . . O
H3 0.5104 0.4966 0.3874 0.16(3) Uiso d R 1 . . H
O2 0.3828(4) 0.4055(3) 0.4074(2) 0.0482(7) Uani d . 1 . . O
O1 0.2857(5) 0.0373(3) -0.0011(2) 0.0531(8) Uani d . 1 . . O
H1 0.3613 0.0841 -0.0418 0.073(17) Uiso d R 1 . . H
O4 0.4717(5) 0.1736(3) -0.0716(2) 0.0569(8) Uani d . 1 . . O
O5 0.1109(7) 0.2993(4) 0.0445(4) 0.1033(16) Uani d . 1 . . O
O6 0.1003(7) 0.4100(5) 0.2189(4) 0.1053(17) Uani d . 1 . . O
C3 0.6429(6) 0.4859(4) 0.1512(3) 0.0428(9) Uani d . 1 . . C
C1 0.2376(6) 0.0886(4) 0.1868(3) 0.0412(9) Uani d . 1 . . C
C2 0.2716(6) 0.1937(4) 0.3044(3) 0.0390(9) Uani d . 1 . . C
C4 0.6199(6) 0.3795(4) 0.0349(3) 0.0418(9) Uani d . 1 . . C
C8 0.7171(7) 0.3828(5) -0.0628(4) 0.0580(12) Uani d . 1 . . C
H8A 0.8434 0.3544 -0.0649 0.075 Uiso calc R 1 . . H
H8B 0.7325 0.4700 -0.0535 0.075 Uiso calc R 1 . . H
H8C 0.6397 0.3263 -0.1348 0.075 Uiso calc R 1 . . H
C6 0.2327(7) 0.1812(5) 0.4095(4) 0.0534(11) Uani d . 1 . . C
H6C 0.3123 0.1214 0.4157 0.069 Uiso calc R 1 . . H
H6D 0.0971 0.1494 0.4054 0.069 Uiso calc R 1 . . H
H6E 0.2629 0.2645 0.4769 0.069 Uiso calc R 1 . . H
C5 0.1357(7) -0.0387(4) 0.1606(5) 0.0606(13) Uani d . 1 . . C
H5A 0.0123 -0.0287 0.1946 0.079 Uiso calc R 1 . . H
H5B 0.2138 -0.0805 0.1927 0.079 Uiso calc R 1 . . H
H5C 0.1139 -0.0909 0.0772 0.079 Uiso calc R 1 . . H
C7 0.7606(8) 0.6108(5) 0.1826(5) 0.0655(14) Uani d . 1 . . C
H7A 0.7186 0.6764 0.2532 0.085 Uiso calc R 1 . . H
H7B 0.7445 0.6339 0.1202 0.085 Uiso calc R 1 . . H
H7C 0.8960 0.6040 0.1949 0.085 Uiso calc R 1 . . H
C9 0.7259(6) 0.2271(4) 0.2924(3) 0.0400(9) Uani d . 1 . . C
C11 0.7221(6) 0.1014(4) 0.3935(3) 0.0475(10) Uani d . 1 . . C
C15 0.7004(6) -0.0287(4) 0.3884(3) 0.0724(7) Uani d PR 0.50 A 1 C
H15A 0.5766 -0.0440 0.4154 0.094 Uiso d PR 0.50 A 1 H
H15B 0.8040 -0.0326 0.4376 0.094 Uiso d PR 0.50 A 1 H
H15C 0.7068 -0.0933 0.3091 0.094 Uiso d PR 0.50 A 1 H
C10 0.6956(6) 0.1115(4) 0.2926(3) 0.0432(10) Uani d . 1 . . C
H10 0.6547 0.0347 0.2204 0.056 Uiso calc R 1 . . H
C14 0.7842(6) 0.3369(4) 0.3951(4) 0.0500(11) Uani d . 1 . . C
H14 0.8087 0.4200 0.3960 0.065 Uiso calc R 1 . . H
C12 0.7754(6) 0.2118(5) 0.4968(3) 0.0502(11) Uani d . 1 . . C
C16 0.8022(6) 0.2034(5) 0.6077(3) 0.0732(7) Uani d PR 0.50 B 1 C
H16A 0.9341 0.1889 0.6183 0.095 Uiso d PR 0.50 B 1 H
H16B 0.7130 0.1327 0.6047 0.095 Uiso d PR 0.50 B 1 H
H16C 0.7768 0.2832 0.6721 0.095 Uiso d PR 0.50 B 1 H
C13 0.8069(7) 0.3266(5) 0.4954(4) 0.0556(12) Uani d . 1 . . C
H13 0.8468 0.4037 0.5676 0.072 Uiso calc R 1 . . H
Cl1 0.6970(5) -0.0464(3) 0.3882(2) 0.0724(7) Uani d P 0.50 A 2 Cl
Cl2 0.8057(5) 0.2020(3) 0.6244(2) 0.0732(7) Uani d P 0.50 B 2 Cl

loop_
_atom_site_aniso_label
_atom_site_aniso_U_11
_atom_site_aniso_U_22
_atom_site_aniso_U_33
_atom_site_aniso_U_12
_atom_site_aniso_U_13
_atom_site_aniso_U_23
Co 0.0418(3) 0.0289(3) 0.0240(2) 0.0030(2) -0.00480(19) 0.00533(18)
N1 0.049(2) 0.0308(16) 0.0303(15) 0.0065(14) -0.0075(14) 0.0033(13)
N2 0.0426(19) 0.0313(17) 0.0304(14) 0.0061(14) -0.0039(13) 0.0065(13)
N3 0.047(2) 0.0344(17) 0.0309(15) 0.0038(14) -0.0034(14) 0.0083(13)
N4 0.053(2) 0.0360(18) 0.0266(14) 0.0069(15) -0.0047(14) 0.0069(13)
N5 0.054(2) 0.0359(18) 0.0385(17) 0.0043(16) -0.0043(16) 0.0090(15)
N6 0.054(2) 0.0364(18) 0.0338(16) 0.0092(15) 0.0031(15) 0.0115(14)
O3 0.073(2) 0.0354(15) 0.0302(13) -0.0031(14) -0.0022(13) -0.0007(12)
O2 0.0600(19) 0.0431(16) 0.0256(12) 0.0082(14) -0.0014(12) 0.0020(11)
O1 0.071(2) 0.0328(15) 0.0319(14) 0.0035(14) -0.0084(14) -0.0041(12)
O4 0.083(2) 0.0470(17) 0.0237(12) 0.0105(16) -0.0024(14) 0.0009(12)
O5 0.103(3) 0.104(3) 0.071(3) 0.044(3) -0.038(2) 0.008(2)
O6 0.094(3) 0.149(4) 0.061(2) 0.073(3) 0.009(2) 0.027(3)
C3 0.047(2) 0.040(2) 0.0370(19) 0.0010(18) -0.0054(17) 0.0148(17)
C1 0.038(2) 0.036(2) 0.044(2) 0.0036(16) -0.0036(17) 0.0134(17)
C2 0.037(2) 0.041(2) 0.0361(18) 0.0094(17) -0.0005(16) 0.0152(16)
C4 0.047(2) 0.046(2) 0.0324(18) 0.0101(19) -0.0021(16) 0.0174(17)
C8 0.064(3) 0.066(3) 0.051(2) 0.012(2) 0.007(2) 0.032(2)
C6 0.049(3) 0.065(3) 0.055(3) 0.011(2) 0.008(2) 0.034(2)
C5 0.064(3) 0.039(2) 0.072(3) 0.004(2) 0.002(3) 0.020(2)
C7 0.068(3) 0.055(3) 0.064(3) -0.016(3) -0.008(3) 0.025(2)
C9 0.041(2) 0.041(2) 0.0288(17) 0.0092(17) -0.0041(15) 0.0081(16)
C11 0.046(2) 0.049(2) 0.040(2) 0.0115(19) -0.0008(18) 0.0131(18)
C15 0.1056(19) 0.0517(13) 0.0597(12) 0.0022(12) -0.0064(12) 0.0277(10)
C10 0.048(2) 0.041(2) 0.0283(17) 0.0084(18) -0.0039(16) 0.0052(16)
C14 0.050(3) 0.039(2) 0.043(2) 0.0064(19) -0.0108(19) 0.0042(18)
C12 0.046(2) 0.064(3) 0.0298(18) 0.011(2) -0.0057(17) 0.0116(19)
C16 0.0844(16) 0.0934(17) 0.0337(9) -0.0002(12) -0.0127(10) 0.0255(10)
C13 0.053(3) 0.056(3) 0.034(2) 0.010(2) -0.0103(19) 0.0003(19)
Cl1 0.1056(19) 0.0517(13) 0.0597(12) 0.0022(12) -0.0064(12) 0.0277(10)
Cl2 0.0844(16) 0.0934(17) 0.0337(9) -0.0002(12) -0.0127(10) 0.0255(10)

loop_
_atom_type_symbol
_atom_type_description
_atom_type_scat_dispersion_real
_atom_type_scat_dispersion_imag
_atom_type_scat_source
C C .0033 .0016 'International Tables Vol C Tables 4.2.6.8 and 6.1.1.4'
N N .0061 .0033 'International Tables Vol C Tables 4.2.6.8 and 6.1.1.4'
O O .0106 .0060 'International Tables Vol C Tables 4.2.6.8 and 6.1.1.4'
Cl Cl .1484 .1585 'International Tables Vol C Tables 4.2.6.8 and 6.1.1.4'
Co Co .3494 .9721 'International Tables Vol C Tables 4.2.6.8 and 6.1.1.4'
H H .0000 .0000 'International Tables Vol C Tables 4.2.6.8 and 6.1.1.4'

loop_
_geom_angle_atom_site_label_1
_geom_angle_atom_site_label_2
_geom_angle_atom_site_label_3
_geom_angle
_geom_angle_publ_flag
N2 Co N4 177.51(14) no
N2 Co N3 98.83(14) no
N4 Co N3 81.01(14) no
N2 Co N1 81.00(14) no
N4 Co N1 99.08(14) no
N3 Co N1 178.00(14) no
N2 Co N5 90.16(15) no
N4 Co N5 92.32(15) no
N3 Co N5 92.64(15) no
N1 Co N5 89.35(15) no
N2 Co N6 91.63(14) no
N4 Co N6 85.88(14) no
N3 Co N6 88.00(14) no
N1 Co N6 90.01(14) no
N5 Co N6 177.98(13) no
C1 N1 O1 120.9(3) no
C1 N1 Co 116.8(3) no
O1 N1 Co 122.3(3) no
C2 N2 O2 119.8(3) no
C2 N2 Co 117.2(3) no
O2 N2 Co 122.8(3) no
C3 N3 O3 120.7(3) no
C3 N3 Co 116.5(3) no
O3 N3 Co 122.6(3) no
C4 N4 O4 121.3(3) no
C4 N4 Co 117.1(3) no
O4 N4 Co 121.3(3) no
O6 N5 O5 117.8(4) no
O6 N5 Co 121.7(3) no
O5 N5 Co 120.5(3) no
C9 N6 Co 119.0(3) no
N3 C3 C4 112.6(4) no
N3 C3 C7 123.8(4) no
C4 C3 C7 123.6(4) no
N1 C1 C2 112.4(3) no
N1 C1 C5 125.0(4) no
C2 C1 C5 122.6(4) no
N2 C2 C1 112.4(4) no
N2 C2 C6 123.0(4) no
C1 C2 C6 124.6(4) no
N4 C4 C3 112.3(4) no
N4 C4 C8 124.2(4) no
C3 C4 C8 123.5(4) no
C10 C9 C14 119.6(4) no
C10 C9 N6 120.1(3) no
C14 C9 N6 120.0(4) no
C10 C11 C12 119.2(4) no
C10 C11 C15 119.3(2) no
C12 C11 C15 121.5(3) no
C10 C11 Cl1 119.5(3) no
C12 C11 Cl1 121.3(4) no
C15 C11 Cl1 0.22(19) no
C9 C10 C11 121.1(4) no
C13 C14 C9 119.0(4) no
C13 C12 C11 119.1(4) no
C13 C12 C16 120.7(2) no
C11 C12 C16 120.2(3) no
C13 C12 Cl2 120.7(4) no
C11 C12 Cl2 120.1(4) no
C16 C12 Cl2 0.1(2) no
C12 C13 C14 121.8(4) no
N1 Co1 N5 89.35(15) yes
N2 Co1 N5 90.16(15) yes
N3 Co1 N5 92.64(15) yes
N4 Co1 N5 92.32(15) yes
N1 Co1 N6 90.01(14) yes
N2 Co1 N6 91.63(14) yes
N3 Co1 N6 88.00(14) yes
N4 Co1 N6 85.88(14) yes
N6 Co1 N5 177.98(13) yes

loop_
_geom_bond_atom_site_label_1
_geom_bond_atom_site_label_2
_geom_bond_site_symmetry_2
_geom_bond_distance
_geom_bond_publ_flag
Co N2 . 1.884(3) yes
Co N4 . 1.886(3) yes
Co N3 . 1.895(3) yes
Co N1 . 1.904(3) yes
Co N5 . 1.907(4) yes
Co N6 . 2.044(3) yes
O3 H3 . 1.13 no
O2 H3 . 1.45 no
O1 H1 . 1.05 no
O4 H1 . 1.45 no
N1 C1 . 1.295(5) no
N1 O1 . 1.344(4) no
N2 C2 . 1.299(5) no
N2 O2 . 1.344(4) no
N3 C3 . 1.298(5) no
N3 O3 . 1.326(4) no
N4 C4 . 1.295(5) no
N4 O4 . 1.352(4) no
N5 O6 . 1.204(5) no
N5 O5 . 1.207(5) no
N6 C9 . 1.444(5) no
C3 C4 . 1.464(5) no
C3 C7 . 1.495(6) no
C1 C2 . 1.471(5) no
C1 C5 . 1.488(6) no
C2 C6 . 1.480(6) no
C4 C8 . 1.482(6) no
C9 C10 . 1.370(6) no
C9 C14 . 1.397(5) no
C11 C10 . 1.391(6) no
C11 C12 . 1.399(6) no
C11 C15 . 1.509 yes
C11 Cl1 . 1.717(6) yes
C14 C13 . 1.381(6) no
C12 C13 . 1.368(7) no
C12 C16 . 1.509 yes
C12 Cl2 . 1.737(5) yes

loop_
_geom_hbond_atom_site_label_D
_geom_hbond_atom_site_label_H
_geom_hbond_atom_site_label_A
_geom_hbond_site_symmetry_A
_geom_hbond_distance_DH
_geom_hbond_distance_HA
_geom_hbond_distance_DA
_geom_hbond_angle_DHA
O1 H1 O4 . 1.05 1.45 2.483(5) 167
O3 H3 O2 . 1.13 1.45 2.507(4) 151
N6 H6A O1 2_655 0.95 2.17 3.108(4) 171
